data_7716253
loop_
_publ_author_name
'Kao, Cheng-Po'
'Lee, Jhen-Yi'
'Tang, Min-Cheng'
'Lee, Hon Man'

_publ_section_title
;
 Design and synthesis of versatile ligand precursors based on phosphonium
 ylides for palladalactam formation and catalytic investigation.
;
_journal_issue 25
_journal_name_full 'Dalton transactions (Cambridge, England : 2003)'
_journal_page_first 10475
_journal_page_last 10485
_journal_paper_doi 10.1039/d4dt00862f
_journal_volume 53
_journal_year 2024
_chemical_formula_sum 'C32 H28 Cl3 N2 O2 P Pd'
_chemical_formula_weight 716.28
_space_group_crystal_system monoclinic
_space_group_IT_number 14
_space_group_name_Hall '-P 2yn'
_space_group_name_H-M_alt 'P 1 21/n 1'
_atom_sites_solution_hydrogens mixed
_audit_creation_method SHELXL-2014
_audit_update_record
;
2024-03-15 deposited with the CCDC.	2024-05-30 downloaded from the CCDC.
;
_cell_angle_alpha 90
_cell_angle_beta 99.507(4)
_cell_angle_gamma 90
_cell_formula_units_Z 4
_cell_length_a 12.9136(11)
_cell_length_b 18.0641(15)
_cell_length_c 13.3406(11)
_cell_measurement_reflns_used 9918
_cell_measurement_temperature 150(2)
_cell_measurement_theta_max 29.8
_cell_measurement_theta_min 2.3
_cell_volume 3069.3(4)
_computing_cell_refinement 'SAINT (Bruker, 2012)'
_computing_data_collection 'APEX2 (Bruker AXS, 2012)'
_computing_data_reduction 'SAINT (Bruker, 2012)'
_computing_molecular_graphics 'DIAMOND (Brandenburg, 1999)'
_computing_publication_material 'SHELXL (Sheldrick, 2015)'
_computing_structure_refinement 'SHELXL (Sheldrick, 2015)'
_computing_structure_solution 'SHELXL (Sheldrick, 2015)'
_diffrn_ambient_temperature 150(2)
_diffrn_measured_fraction_theta_full 1.000
_diffrn_measured_fraction_theta_max 1.000
_diffrn_measurement_device 'three-circle diffractometer'
_diffrn_measurement_device_type 'Bruker APEXII CCD area-detector'
_diffrn_measurement_method '\f and \w'
_diffrn_radiation_probe x-ray
_diffrn_radiation_type MoK\a
_diffrn_radiation_wavelength 0.71073
_diffrn_reflns_av_R_equivalents 0.0385
_diffrn_reflns_av_unetI/netI 0.0215
_diffrn_reflns_Laue_measured_fraction_full 1.000
_diffrn_reflns_Laue_measured_fraction_max 1.000
_diffrn_reflns_limit_h_max 16
_diffrn_reflns_limit_h_min -16
_diffrn_reflns_limit_k_max 23
_diffrn_reflns_limit_k_min -23
_diffrn_reflns_limit_l_max 17
_diffrn_reflns_limit_l_min -17
_diffrn_reflns_number 53066
_diffrn_reflns_point_group_measured_fraction_full 1.000
_diffrn_reflns_point_group_measured_fraction_max 1.000
_diffrn_reflns_theta_full 25.242
_diffrn_reflns_theta_max 26.999
_diffrn_reflns_theta_min 1.915
_diffrn_source 'sealed X-ray tube'
_diffrn_source_type 'Bruker water-cooled sealed X-ray tube'
_diffrn_standards_decay_% 0
_diffrn_standards_interval_count 0
_diffrn_standards_interval_time 0
_diffrn_standards_number 0
_exptl_absorpt_coefficient_mu 0.951
_exptl_absorpt_correction_T_max 0.7467
_exptl_absorpt_correction_T_min 0.6643
_exptl_absorpt_correction_type multi-scan
_exptl_absorpt_process_details 'SADABS (Sheldrick, 2003)'
_exptl_crystal_colour yellow
_exptl_crystal_density_diffrn 1.550
_exptl_crystal_density_method 'not measured'
_exptl_crystal_description block
_exptl_crystal_F_000 1448
_exptl_crystal_size_max 0.200
_exptl_crystal_size_mid 0.150
_exptl_crystal_size_min 0.100
_refine_diff_density_max 2.437
_refine_diff_density_min -1.842
_refine_diff_density_rms 0.107
_refine_ls_extinction_method none
_refine_ls_goodness_of_fit_ref 0.980
_refine_ls_hydrogen_treatment mixed
_refine_ls_matrix_type full
_refine_ls_number_parameters 378
_refine_ls_number_reflns 6705
_refine_ls_number_restraints 0
_refine_ls_restrained_S_all 0.980
_refine_ls_R_factor_all 0.0516
_refine_ls_R_factor_gt 0.0459
_refine_ls_shift/su_max 0.002
_refine_ls_shift/su_mean 0.000
_refine_ls_structure_factor_coef Fsqd
_refine_ls_weighting_details 'w=1/[\s^2^(Fo^2^)+(0.0517P)^2^+14.1559P] where P=(Fo^2^+2Fc^2^)/3'
_refine_ls_weighting_scheme calc
_refine_ls_wR_factor_gt 0.1140
_refine_ls_wR_factor_ref 0.1186
_reflns_Friedel_coverage 0.000
_reflns_number_gt 5929
_reflns_number_total 6705
_reflns_threshold_expression I>2\s
_cod_data_source_file d4dt00862f2.cif
_cod_data_source_block ppph3
_cod_depositor_comments 'Adding full bibliography for 7716247--7716254.cif.'
_cod_original_sg_symbol_H-M 'P 21/n'
_cod_database_code 7716253
_shelx_space_group_comment
;
The symmetry employed for this shelxl refinement is uniquely defined
by the following loop, which should always be used as a source of
symmetry information in preference to the above space-group names.
They are only intended as comments.
;
_shelx_estimated_absorpt_t_min 0.833
_shelx_estimated_absorpt_t_max 0.911
_shelxl_version_number 2014-3

loop_
_space_group_symop_operation_xyz
'x, y, z'
'-x+1/2, y+1/2, -z+1/2'
'-x, -y, -z'
'x-1/2, -y-1/2, z-1/2'

loop_
_atom_site_label
_atom_site_type_symbol
_atom_site_fract_x
_atom_site_fract_y
_atom_site_fract_z
_atom_site_U_iso_or_equiv
_atom_site_adp_type
_atom_site_occupancy
_atom_site_site_symmetry_order
_atom_site_calc_flag
_atom_site_refinement_flags_posn
_atom_site_refinement_flags_adp
_atom_site_refinement_flags_occupancy
_atom_site_disorder_assembly
_atom_site_disorder_group
C8 C 0.5345(3) 0.89566(18) 0.0557(2) 0.0184(6) Uani 1 1 d . . . . .
C20 C 0.5521(3) 0.8415(2) 0.2690(3) 0.0235(7) Uani 1 1 d . . . . .
C21 C 0.4912(3) 0.9011(2) 0.2904(3) 0.0302(8) Uani 1 1 d . . . . .
H21 H 0.4533 0.9298 0.2369 0.036 Uiso 1 1 calc R U . . .
C22 C 0.4864(4) 0.9181(3) 0.3914(3) 0.0417(11) Uani 1 1 d . . . . .
H22 H 0.4459 0.9592 0.4070 0.050 Uiso 1 1 calc R U . . .
C23 C 0.5403(4) 0.8754(3) 0.4690(3) 0.0449(12) Uani 1 1 d . . . . .
H23 H 0.5364 0.8872 0.5376 0.054 Uiso 1 1 calc R U . . .
C24 C 0.5995(4) 0.8162(3) 0.4475(3) 0.0397(10) Uani 1 1 d . . . . .
H24 H 0.6359 0.7871 0.5014 0.048 Uiso 1 1 calc R U . . .
C25 C 0.6065(3) 0.7986(2) 0.3475(3) 0.0308(8) Uani 1 1 d . . . . .
H25 H 0.6479 0.7578 0.3328 0.037 Uiso 1 1 calc R U . . .
C14 C 0.4814(3) 0.74225(19) 0.0987(3) 0.0242(7) Uani 1 1 d . . . . .
C15 C 0.4783(4) 0.7120(3) 0.0023(3) 0.0433(11) Uani 1 1 d . . . . .
H15 H 0.5199 0.7328 -0.0430 0.052 Uiso 1 1 calc R U . . .
C16 C 0.4144(5) 0.6517(3) -0.0274(4) 0.0561(15) Uani 1 1 d . . . . .
H16 H 0.4128 0.6305 -0.0929 0.067 Uiso 1 1 calc R U . . .
C17 C 0.3529(4) 0.6222(3) 0.0384(4) 0.0466(12) Uani 1 1 d . . . . .
H17 H 0.3091 0.5808 0.0178 0.056 Uiso 1 1 calc R U . . .
C18 C 0.3545(4) 0.6523(3) 0.1333(4) 0.0434(11) Uani 1 1 d . . . . .
H18 H 0.3119 0.6319 0.1780 0.052 Uiso 1 1 calc R U . . .
C19 C 0.4185(3) 0.7122(2) 0.1631(3) 0.0320(8) Uani 1 1 d . . . . .
H19 H 0.4194 0.7332 0.2286 0.038 Uiso 1 1 calc R U . . .
C26 C 0.7005(3) 0.7940(2) 0.1483(3) 0.0263(8) Uani 1 1 d . . . . .
C27 C 0.7748(3) 0.8500(3) 0.1725(3) 0.0344(9) Uani 1 1 d . . . . .
H27 H 0.7527 0.8998 0.1778 0.041 Uiso 1 1 calc R U . . .
C28 C 0.8805(3) 0.8330(3) 0.1888(3) 0.0452(11) Uani 1 1 d . . . . .
H28 H 0.9311 0.8711 0.2055 0.054 Uiso 1 1 calc R U . . .
C29 C 0.9126(4) 0.7607(3) 0.1809(4) 0.0497(13) Uani 1 1 d . . . . .
H29 H 0.9853 0.7490 0.1927 0.060 Uiso 1 1 calc R U . . .
C30 C 0.8401(4) 0.7057(3) 0.1561(4) 0.0518(14) Uani 1 1 d . . . . .
H30 H 0.8628 0.6562 0.1498 0.062 Uiso 1 1 calc R U . . .
C31 C 0.7335(4) 0.7219(2) 0.1400(4) 0.0399(10) Uani 1 1 d . . . . .
H31 H 0.6834 0.6834 0.1233 0.048 Uiso 1 1 calc R U . . .
C7 C 0.4179(3) 0.90666(18) 0.0169(3) 0.0207(7) Uani 1 1 d . . . . .
C1 C 0.3179(3) 0.92843(19) -0.1540(3) 0.0229(7) Uani 1 1 d . . . . .
C2 C 0.3328(3) 0.9648(2) -0.2427(3) 0.0283(8) Uani 1 1 d . . . . .
H2 H 0.4021 0.9772 -0.2521 0.034 Uiso 1 1 calc R U . . .
C3 C 0.2488(4) 0.9835(2) -0.3174(3) 0.0371(10) Uani 1 1 d . . . . .
H3 H 0.2608 1.0084 -0.3772 0.044 Uiso 1 1 calc R U . . .
C4 C 0.1480(4) 0.9657(3) -0.3047(3) 0.0418(11) Uani 1 1 d . . . . .
H4 H 0.0902 0.9783 -0.3557 0.050 Uiso 1 1 calc R U . . .
C5 C 0.1313(3) 0.9296(3) -0.2181(3) 0.0384(10) Uani 1 1 d . . . . .
H5 H 0.0616 0.9177 -0.2096 0.046 Uiso 1 1 calc R U . . .
C6 C 0.2155(3) 0.9100(2) -0.1415(3) 0.0291(8) Uani 1 1 d . . . . .
C9 C 0.7884(3) 0.9310(3) -0.0575(4) 0.0384(10) Uani 1 1 d . . . . .
H9 H 0.7626 0.9797 -0.0507 0.046 Uiso 1 1 calc R U . . .
C10 C 0.8951(4) 0.9202(3) -0.0548(4) 0.0518(13) Uani 1 1 d . . . . .
H10 H 0.9414 0.9614 -0.0483 0.062 Uiso 1 1 calc R U . . .
C11 C 0.9339(4) 0.8498(3) -0.0616(4) 0.0468(12) Uani 1 1 d . . . . .
H11 H 1.0072 0.8414 -0.0566 0.056 Uiso 1 1 calc R U . . .
C12 C 0.8652(3) 0.7930(3) -0.0757(3) 0.0393(10) Uani 1 1 d . . . . .
H12 H 0.8897 0.7439 -0.0819 0.047 Uiso 1 1 calc R U . . .
C13 C 0.7594(3) 0.8065(2) -0.0809(3) 0.0325(8) Uani 1 1 d . . . . .
H13 H 0.7116 0.7662 -0.0931 0.039 Uiso 1 1 calc R U . . .
C32 C 0.1909(15) 0.9349(7) 0.2732(9) 0.227(10) Uani 1 1 d . . . . .
H32A H 0.2573 0.9583 0.2618 0.273 Uiso 1 1 calc R U . . .
H32B H 0.1328 0.9700 0.2505 0.273 Uiso 1 1 calc R U . . .
Cl1 Cl 0.58122(8) 0.90307(6) -0.26449(7) 0.0325(2) Uani 1 1 d . . . . .
Cl2 Cl 0.1705(3) 0.8543(4) 0.2036(3) 0.306(4) Uani 1 1 d . . . . .
Cl3 Cl 0.1968(3) 0.91681(16) 0.3959(3) 0.1590(15) Uani 1 1 d . . . . .
N2 N 0.7215(2) 0.87461(18) -0.0693(2) 0.0243(6) Uani 1 1 d . . . . .
N1 N 0.4102(2) 0.91161(16) -0.0833(2) 0.0207(6) Uani 1 1 d . . . . .
O1 O 0.3480(2) 0.91067(16) 0.07101(19) 0.0286(6) Uani 1 1 d . . . . .
O2 O 0.1917(2) 0.8704(2) -0.0621(3) 0.0395(7) Uani 1 1 d . . . . .
P1 P 0.56497(7) 0.81935(5) 0.13971(6) 0.01935(18) Uani 1 1 d . . . . .
Pd1 Pd 0.56420(2) 0.89303(2) -0.09056(2) 0.01886(9) Uani 1 1 d . . . . .
H1 H 0.565(3) 0.939(2) 0.088(3) 0.012(8) Uiso 1 1 d . . . . .
H2A H 0.234(4) 0.873(3) -0.020(4) 0.039(15) Uiso 1 1 d . . . . .

loop_
_atom_site_aniso_label
_atom_site_aniso_U_11
_atom_site_aniso_U_22
_atom_site_aniso_U_33
_atom_site_aniso_U_23
_atom_site_aniso_U_13
_atom_site_aniso_U_12
C8 0.0202(16) 0.0208(16) 0.0144(14) 0.0008(12) 0.0035(12) -0.0017(13)
C20 0.0266(17) 0.0276(18) 0.0161(15) -0.0003(13) 0.0036(13) -0.0094(14)
C21 0.044(2) 0.0285(19) 0.0202(17) -0.0013(14) 0.0096(16) -0.0071(16)
C22 0.065(3) 0.038(2) 0.026(2) -0.0089(17) 0.020(2) -0.012(2)
C23 0.069(3) 0.050(3) 0.0175(18) -0.0063(18) 0.0122(19) -0.027(2)
C24 0.048(3) 0.049(3) 0.0187(18) 0.0076(17) -0.0026(17) -0.018(2)
C25 0.031(2) 0.040(2) 0.0199(17) 0.0042(15) 0.0000(15) -0.0098(17)
C14 0.0303(18) 0.0204(16) 0.0210(16) 0.0013(13) 0.0013(14) 0.0003(14)
C15 0.068(3) 0.038(2) 0.026(2) -0.0062(17) 0.014(2) -0.019(2)
C16 0.094(4) 0.044(3) 0.030(2) -0.013(2) 0.008(2) -0.024(3)
C17 0.059(3) 0.035(2) 0.041(3) -0.0032(19) -0.006(2) -0.019(2)
C18 0.046(3) 0.042(2) 0.040(2) -0.001(2) 0.003(2) -0.018(2)
C19 0.036(2) 0.035(2) 0.0251(18) -0.0024(16) 0.0061(16) -0.0087(17)
C26 0.0252(18) 0.035(2) 0.0196(16) 0.0088(14) 0.0049(14) 0.0046(15)
C27 0.029(2) 0.046(2) 0.028(2) -0.0053(17) 0.0035(16) 0.0013(18)
C28 0.026(2) 0.073(3) 0.034(2) -0.004(2) -0.0003(17) 0.001(2)
C29 0.032(2) 0.077(4) 0.042(3) 0.023(2) 0.010(2) 0.019(2)
C30 0.047(3) 0.046(3) 0.069(3) 0.031(3) 0.028(3) 0.023(2)
C31 0.038(2) 0.033(2) 0.052(3) 0.0179(19) 0.020(2) 0.0078(18)
C7 0.0226(16) 0.0178(15) 0.0207(16) -0.0004(12) 0.0007(13) -0.0013(13)
C1 0.0251(17) 0.0202(16) 0.0214(16) -0.0025(13) -0.0017(13) 0.0021(13)
C2 0.035(2) 0.0252(18) 0.0229(17) 0.0018(14) -0.0017(15) 0.0003(15)
C3 0.048(3) 0.032(2) 0.0263(19) 0.0030(16) -0.0093(18) 0.0049(18)
C4 0.040(2) 0.041(2) 0.037(2) -0.0043(19) -0.0154(19) 0.0126(19)
C5 0.0240(19) 0.045(2) 0.042(2) -0.0098(19) -0.0066(17) 0.0045(17)
C6 0.0255(18) 0.0304(19) 0.0293(19) -0.0047(15) -0.0011(15) -0.0004(15)
C9 0.030(2) 0.036(2) 0.048(3) 0.0036(19) 0.0048(18) -0.0017(17)
C10 0.034(2) 0.056(3) 0.065(3) -0.001(3) 0.007(2) -0.014(2)
C11 0.030(2) 0.064(3) 0.047(3) 0.011(2) 0.011(2) 0.011(2)
C12 0.036(2) 0.050(3) 0.034(2) 0.0042(19) 0.0136(18) 0.013(2)
C13 0.035(2) 0.037(2) 0.0261(19) -0.0006(16) 0.0083(16) 0.0068(17)
C32 0.40(3) 0.135(10) 0.126(10) 0.061(8) -0.032(12) -0.156(14)
Cl1 0.0348(5) 0.0466(6) 0.0166(4) -0.0001(4) 0.0060(3) -0.0025(4)
Cl2 0.201(4) 0.629(11) 0.109(2) -0.109(4) 0.089(3) -0.266(6)
Cl3 0.250(4) 0.1029(19) 0.155(3) -0.0182(18) 0.123(3) -0.043(2)
N2 0.0216(14) 0.0314(16) 0.0209(14) 0.0033(12) 0.0061(12) 0.0015(12)
N1 0.0187(13) 0.0240(14) 0.0190(14) 0.0019(11) 0.0020(11) -0.0007(11)
O1 0.0218(12) 0.0424(15) 0.0226(13) -0.0018(11) 0.0061(10) 0.0012(11)
O2 0.0251(15) 0.059(2) 0.0335(16) 0.0008(15) 0.0009(13) -0.0135(14)
P1 0.0221(4) 0.0217(4) 0.0142(4) 0.0016(3) 0.0027(3) -0.0009(3)
Pd1 0.01997(14) 0.02211(14) 0.01467(14) 0.00067(9) 0.00335(9) -0.00056(10)

loop_
_atom_type_symbol
_atom_type_description
_atom_type_scat_dispersion_real
_atom_type_scat_dispersion_imag
_atom_type_scat_source
C C 0.0033 0.0016 'International Tables Vol C Tables 4.2.6.8 and 6.1.1.4'
H H 0.0000 0.0000 'International Tables Vol C Tables 4.2.6.8 and 6.1.1.4'
N N 0.0061 0.0033 'International Tables Vol C Tables 4.2.6.8 and 6.1.1.4'
O O 0.0106 0.0060 'International Tables Vol C Tables 4.2.6.8 and 6.1.1.4'
P P 0.1023 0.0942 'International Tables Vol C Tables 4.2.6.8 and 6.1.1.4'
Pd Pd -0.9988 1.0072 'International Tables Vol C Tables 4.2.6.8 and 6.1.1.4'
Cl Cl 0.1484 0.1585 'International Tables Vol C Tables 4.2.6.8 and 6.1.1.4'

loop_
_geom_angle_atom_site_label_1
_geom_angle_atom_site_label_2
_geom_angle_atom_site_label_3
_geom_angle
_geom_angle_site_symmetry_1
_geom_angle_site_symmetry_3
_geom_angle_publ_flag
C7 C8 P1 114.8(2) . . ?
C7 C8 Pd1 90.5(2) . . ?
P1 C8 Pd1 121.63(18) . . ?
C7 C8 H1 111(2) . . ?
P1 C8 H1 109(2) . . ?
Pd1 C8 H1 109(2) . . ?
C21 C20 C25 120.5(3) . . ?
C21 C20 P1 120.8(3) . . ?
C25 C20 P1 118.7(3) . . ?
C20 C21 C22 119.1(4) . . ?
C20 C21 H21 120.4 . . ?
C22 C21 H21 120.4 . . ?
C23 C22 C21 120.2(4) . . ?
C23 C22 H22 119.9 . . ?
C21 C22 H22 119.9 . . ?
C24 C23 C22 120.5(4) . . ?
C24 C23 H23 119.7 . . ?
C22 C23 H23 119.7 . . ?
C23 C24 C25 120.4(4) . . ?
C23 C24 H24 119.8 . . ?
C25 C24 H24 119.8 . . ?
C24 C25 C20 119.3(4) . . ?
C24 C25 H25 120.4 . . ?
C20 C25 H25 120.4 . . ?
C19 C14 C15 119.3(4) . . ?
C19 C14 P1 120.0(3) . . ?
C15 C14 P1 120.7(3) . . ?
C16 C15 C14 119.9(4) . . ?
C16 C15 H15 120.0 . . ?
C14 C15 H15 120.0 . . ?
C17 C16 C15 119.8(4) . . ?
C17 C16 H16 120.1 . . ?
C15 C16 H16 120.1 . . ?
C18 C17 C16 120.6(4) . . ?
C18 C17 H17 119.7 . . ?
C16 C17 H17 119.7 . . ?
C17 C18 C19 119.6(4) . . ?
C17 C18 H18 120.2 . . ?
C19 C18 H18 120.2 . . ?
C18 C19 C14 120.8(4) . . ?
C18 C19 H19 119.6 . . ?
C14 C19 H19 119.6 . . ?
C31 C26 C27 119.6(4) . . ?
C31 C26 P1 123.1(3) . . ?
C27 C26 P1 117.1(3) . . ?
C28 C27 C26 119.9(4) . . ?
C28 C27 H27 120.0 . . ?
C26 C27 H27 120.0 . . ?
C29 C28 C27 120.0(5) . . ?
C29 C28 H28 120.0 . . ?
C27 C28 H28 120.0 . . ?
C30 C29 C28 120.3(4) . . ?
C30 C29 H29 119.9 . . ?
C28 C29 H29 119.9 . . ?
C29 C30 C31 120.4(5) . . ?
C29 C30 H30 119.8 . . ?
C31 C30 H30 119.8 . . ?
C26 C31 C30 119.8(5) . . ?
C26 C31 H31 120.1 . . ?
C30 C31 H31 120.1 . . ?
O1 C7 N1 129.6(3) . . ?
O1 C7 C8 125.4(3) . . ?
N1 C7 C8 105.0(3) . . ?
C2 C1 C6 118.6(3) . . ?
C2 C1 N1 116.4(3) . . ?
C6 C1 N1 125.0(3) . . ?
C3 C2 C1 121.5(4) . . ?
C3 C2 H2 119.2 . . ?
C1 C2 H2 119.2 . . ?
C4 C3 C2 119.8(4) . . ?
C4 C3 H3 120.1 . . ?
C2 C3 H3 120.1 . . ?
C5 C4 C3 119.8(4) . . ?
C5 C4 H4 120.1 . . ?
C3 C4 H4 120.1 . . ?
C4 C5 C6 121.3(4) . . ?
C4 C5 H5 119.4 . . ?
C6 C5 H5 119.4 . . ?
O2 C6 C1 124.0(3) . . ?
O2 C6 C5 116.9(4) . . ?
C1 C6 C5 119.0(4) . . ?
N2 C9 C10 121.3(4) . . ?
N2 C9 H9 119.3 . . ?
C10 C9 H9 119.3 . . ?
C11 C10 C9 120.0(5) . . ?
C11 C10 H10 120.0 . . ?
C9 C10 H10 120.0 . . ?
C12 C11 C10 118.3(4) . . ?
C12 C11 H11 120.9 . . ?
C10 C11 H11 120.9 . . ?
C11 C12 C13 119.7(4) . . ?
C11 C12 H12 120.1 . . ?
C13 C12 H12 120.1 . . ?
N2 C13 C12 122.3(4) . . ?
N2 C13 H13 118.9 . . ?
C12 C13 H13 118.9 . . ?
Cl3 C32 Cl2 110.0(6) . . ?
Cl3 C32 H32A 109.7 . . ?
Cl2 C32 H32A 109.7 . . ?
Cl3 C32 H32B 109.7 . . ?
Cl2 C32 H32B 109.7 . . ?
H32A C32 H32B 108.2 . . ?
C9 N2 C13 118.3(4) . . ?
C9 N2 Pd1 120.5(3) . . ?
C13 N2 Pd1 120.6(3) . . ?
C7 N1 C1 126.7(3) . . ?
C7 N1 Pd1 97.2(2) . . ?
C1 N1 Pd1 136.1(2) . . ?
C6 O2 H2A 109(4) . . ?
C8 P1 C14 110.53(16) . . ?
C8 P1 C26 110.48(16) . . ?
C14 P1 C26 110.69(18) . . ?
C8 P1 C20 112.61(17) . . ?
C14 P1 C20 108.55(16) . . ?
C26 P1 C20 103.78(17) . . ?
N2 Pd1 N1 169.39(12) . . ?
N2 Pd1 C8 102.17(13) . . ?
N1 Pd1 C8 67.23(12) . . ?
N2 Pd1 Cl1 84.10(9) . . ?
N1 Pd1 Cl1 106.43(8) . . ?
C8 Pd1 Cl1 172.15(10) . . ?

loop_
_geom_bond_atom_site_label_1
_geom_bond_atom_site_label_2
_geom_bond_distance
_geom_bond_site_symmetry_2
_geom_bond_publ_flag
C8 C7 1.522(5) . ?
C8 P1 1.779(3) . ?
C8 Pd1 2.051(3) . ?
C8 H1 0.95(4) . ?
C20 C21 1.391(6) . ?
C20 C25 1.396(5) . ?
C20 P1 1.804(4) . ?
C21 C22 1.393(5) . ?
C21 H21 0.9500 . ?
C22 C23 1.383(7) . ?
C22 H22 0.9500 . ?
C23 C24 1.371(7) . ?
C23 H23 0.9500 . ?
C24 C25 1.389(6) . ?
C24 H24 0.9500 . ?
C25 H25 0.9500 . ?
C14 C19 1.387(5) . ?
C14 C15 1.391(5) . ?
C14 P1 1.791(4) . ?
C15 C16 1.386(6) . ?
C15 H15 0.9500 . ?
C16 C17 1.384(7) . ?
C16 H16 0.9500 . ?
C17 C18 1.375(7) . ?
C17 H17 0.9500 . ?
C18 C19 1.380(6) . ?
C18 H18 0.9500 . ?
C19 H19 0.9500 . ?
C26 C31 1.382(6) . ?
C26 C27 1.395(6) . ?
C26 P1 1.794(4) . ?
C27 C28 1.381(6) . ?
C27 H27 0.9500 . ?
C28 C29 1.380(8) . ?
C28 H28 0.9500 . ?
C29 C30 1.367(8) . ?
C29 H29 0.9500 . ?
C30 C31 1.389(6) . ?
C30 H30 0.9500 . ?
C31 H31 0.9500 . ?
C7 O1 1.248(4) . ?
C7 N1 1.327(4) . ?
C1 C2 1.394(5) . ?
C1 C6 1.400(5) . ?
C1 N1 1.425(4) . ?
C2 C3 1.388(5) . ?
C2 H2 0.9500 . ?
C3 C4 1.379(7) . ?
C3 H3 0.9500 . ?
C4 C5 1.375(7) . ?
C4 H4 0.9500 . ?
C5 C6 1.408(5) . ?
C5 H5 0.9500 . ?
C6 O2 1.355(5) . ?
C9 N2 1.329(5) . ?
C9 C10 1.386(6) . ?
C9 H9 0.9500 . ?
C10 C11 1.376(8) . ?
C10 H10 0.9500 . ?
C11 C12 1.350(7) . ?
C11 H11 0.9500 . ?
C12 C13 1.379(6) . ?
C12 H12 0.9500 . ?
C13 N2 1.342(5) . ?
C13 H13 0.9500 . ?
C32 Cl3 1.659(12) . ?
C32 Cl2 1.723(14) . ?
C32 H32A 0.9900 . ?
C32 H32B 0.9900 . ?
Cl1 Pd1 2.3735(9) . ?
N2 Pd1 2.031(3) . ?
N1 Pd1 2.035(3) . ?
O2 H2A 0.72(5) . ?

loop_
_geom_hbond_atom_site_label_D
_geom_hbond_atom_site_label_H
_geom_hbond_atom_site_label_A
_geom_hbond_distance_DH
_geom_hbond_distance_HA
_geom_hbond_distance_DA
_geom_hbond_angle_DHA
_geom_hbond_site_symmetry_A
O2 H2A O1 0.72(5) 1.87(5) 2.564(4) 161(6) .
O2 H2A N1 0.72(5) 2.65(5) 2.976(4) 111(5) .
C9 H9 O1 0.95 2.43 3.348(5) 162.3 3_675
C2 H2 Cl1 0.95 2.70 3.453(4) 136.6 .
C21 H21 O1 0.95 2.42 3.198(5) 138.6 .
C21 H21 O1 0.95 2.42 3.198(5) 138.6 .
C2 H2 Cl1 0.95 2.70 3.453(4) 136.6 .
C9 H9 O1 0.95 2.43 3.348(5) 162.3 3_675
O2 H2A N1 0.72(5) 2.65(5) 2.976(4) 111(5) .
O2 H2A O1 0.72(5) 1.87(5) 2.564(4) 161(6) .

loop_
_geom_torsion_atom_site_label_1
_geom_torsion_atom_site_label_2
_geom_torsion_atom_site_label_3
_geom_torsion_atom_site_label_4
_geom_torsion
_geom_torsion_site_symmetry_1
_geom_torsion_site_symmetry_2
_geom_torsion_site_symmetry_3
_geom_torsion_site_symmetry_4
_geom_torsion_publ_flag
C25 C20 C21 C22 1.0(6) . . . . ?
P1 C20 C21 C22 -177.6(3) . . . . ?
C20 C21 C22 C23 -1.0(6) . . . . ?
C21 C22 C23 C24 0.4(7) . . . . ?
C22 C23 C24 C25 0.4(7) . . . . ?
C23 C24 C25 C20 -0.4(6) . . . . ?
C21 C20 C25 C24 -0.2(6) . . . . ?
P1 C20 C25 C24 178.4(3) . . . . ?
C19 C14 C15 C16 -1.3(7) . . . . ?
P1 C14 C15 C16 179.0(4) . . . . ?
C14 C15 C16 C17 0.8(9) . . . . ?
C15 C16 C17 C18 -0.1(9) . . . . ?
C16 C17 C18 C19 -0.2(8) . . . . ?
C17 C18 C19 C14 -0.3(7) . . . . ?
C15 C14 C19 C18 1.1(7) . . . . ?
P1 C14 C19 C18 -179.2(4) . . . . ?
C31 C26 C27 C28 -0.6(6) . . . . ?
P1 C26 C27 C28 174.4(3) . . . . ?
C26 C27 C28 C29 0.2(7) . . . . ?
C27 C28 C29 C30 0.5(7) . . . . ?
C28 C29 C30 C31 -0.9(8) . . . . ?
C27 C26 C31 C30 0.2(6) . . . . ?
P1 C26 C31 C30 -174.5(3) . . . . ?
C29 C30 C31 C26 0.5(7) . . . . ?
P1 C8 C7 O1 51.9(4) . . . . ?
Pd1 C8 C7 O1 177.5(3) . . . . ?
P1 C8 C7 N1 -128.9(3) . . . . ?
Pd1 C8 C7 N1 -3.3(3) . . . . ?
C6 C1 C2 C3 0.6(6) . . . . ?
N1 C1 C2 C3 179.4(3) . . . . ?
C1 C2 C3 C4 -0.2(6) . . . . ?
C2 C3 C4 C5 0.0(7) . . . . ?
C3 C4 C5 C6 -0.3(7) . . . . ?
C2 C1 C6 O2 175.5(4) . . . . ?
N1 C1 C6 O2 -3.3(6) . . . . ?
C2 C1 C6 C5 -0.8(5) . . . . ?
N1 C1 C6 C5 -179.5(4) . . . . ?
C4 C5 C6 O2 -175.9(4) . . . . ?
C4 C5 C6 C1 0.6(6) . . . . ?
N2 C9 C10 C11 -1.8(8) . . . . ?
C9 C10 C11 C12 3.1(8) . . . . ?
C10 C11 C12 C13 -1.2(7) . . . . ?
C11 C12 C13 N2 -2.1(6) . . . . ?
C10 C9 N2 C13 -1.4(6) . . . . ?
C10 C9 N2 Pd1 -172.3(4) . . . . ?
C12 C13 N2 C9 3.4(6) . . . . ?
C12 C13 N2 Pd1 174.3(3) . . . . ?
O1 C7 N1 C1 4.9(6) . . . . ?
C8 C7 N1 C1 -174.3(3) . . . . ?
O1 C7 N1 Pd1 -177.5(3) . . . . ?
C8 C7 N1 Pd1 3.3(3) . . . . ?
C2 C1 N1 C7 150.1(4) . . . . ?
C6 C1 N1 C7 -31.1(6) . . . . ?
C2 C1 N1 Pd1 -26.5(5) . . . . ?
C6 C1 N1 Pd1 152.3(3) . . . . ?
C7 C8 P1 C14 38.9(3) . . . . ?
Pd1 C8 P1 C14 -68.3(2) . . . . ?
C7 C8 P1 C26 161.7(2) . . . . ?
Pd1 C8 P1 C26 54.5(2) . . . . ?
C7 C8 P1 C20 -82.7(3) . . . . ?
Pd1 C8 P1 C20 170.07(18) . . . . ?
C19 C14 P1 C8 -121.7(3) . . . . ?
C15 C14 P1 C8 58.0(4) . . . . ?
C19 C14 P1 C26 115.6(3) . . . . ?
C15 C14 P1 C26 -64.8(4) . . . . ?
C19 C14 P1 C20 2.3(4) . . . . ?
C15 C14 P1 C20 -178.1(4) . . . . ?
C31 C26 P1 C8 -132.4(3) . . . . ?
C27 C26 P1 C8 52.9(3) . . . . ?
C31 C26 P1 C14 -9.6(4) . . . . ?
C27 C26 P1 C14 175.6(3) . . . . ?
C31 C26 P1 C20 106.7(4) . . . . ?
C27 C26 P1 C20 -68.1(3) . . . . ?
C21 C20 P1 C8 20.8(4) . . . . ?
C25 C20 P1 C8 -157.8(3) . . . . ?
C21 C20 P1 C14 -102.0(3) . . . . ?
C25 C20 P1 C14 79.5(3) . . . . ?
C21 C20 P1 C26 140.3(3) . . . . ?
C25 C20 P1 C26 -38.3(3) . . . . ?
